data_1551107
loop_
_publ_author_name
'Francois Fillaux'
'Alain Cousson'

_publ_section_title
;
 Neutron scattering studies of K3H(SO4)2 and K3D(SO4)2 : Infinite
 square-wells and quantum phase transition
;
_journal_name_full 'Journal of Chemical Physics'
_journal_page_first 074504
_journal_paper_doi 10.1063/1.4745181
_journal_volume 137
_journal_year 2012
_chemical_absolute_configuration .
_chemical_formula_moiety 'H O4 S, O4 S, 3 (K)'
_chemical_formula_sum 'H K3 O8 S2'
_chemical_formula_weight 310.42
_space_group_IT_number 15
_symmetry_cell_setting monoclinic
_symmetry_space_group_name_Hall '-A 2ya'
_symmetry_space_group_name_H-M 'A 1 2/a 1'
_atom_sites_solution_hydrogens geom
_atom_sites_solution_primary direct
_cell_angle_alpha 90
_cell_angle_beta 102.728(10)
_cell_angle_gamma 90
_cell_formula_units_Z 4
_cell_length_a 9.6996(10)
_cell_length_b 5.6344(10)
_cell_length_c 14.5241(10)
_cell_measurement_reflns_used 0
_cell_measurement_temperature 12
_cell_measurement_theta_max 0
_cell_measurement_theta_min 0
_cell_volume 774.26(17)
_computing_cell_refinement 'USER DEFINED CELL REFINEMENT'
_computing_data_collection 'USER DEFINED DATA COLLECTION'
_computing_data_reduction 'USER DEFINED DATA REDUCTION'
_computing_molecular_graphics 'CAMERON (Watkin et al., 1996)'
_computing_publication_material 'CRYSTALS (Betteridge et al., 2003)'
_computing_structure_refinement 'CRYSTALS (Betteridge et al., 2003)'
_computing_structure_solution 'USER DEFINED STRUCTURE SOLUTION'
_diffrn_ambient_temperature 12
_diffrn_measured_fraction_theta_full 1.000
_diffrn_measured_fraction_theta_max 0.910
_diffrn_measurement_device_type STOE
_diffrn_measurement_method \w
_diffrn_radiation_monochromator COPPER
_diffrn_radiation_type ' neutron '
_diffrn_radiation_wavelength 0.83080
_diffrn_reflns_av_R_equivalents 0.155
_diffrn_reflns_limit_h_max 2
_diffrn_reflns_limit_h_min -14
_diffrn_reflns_limit_k_max 6
_diffrn_reflns_limit_k_min -8
_diffrn_reflns_limit_l_max 21
_diffrn_reflns_limit_l_min -20
_diffrn_reflns_number 2385
_diffrn_reflns_theta_full 36.863
_diffrn_reflns_theta_max 40.069
_diffrn_reflns_theta_min 3.362
_diffrn_standards_number 0
_exptl_absorpt_coefficient_mu 2.312
_exptl_absorpt_correction_T_max 1.0000
_exptl_absorpt_correction_T_min 1.0000
_exptl_absorpt_correction_type none
_exptl_crystal_colour white
_exptl_crystal_density_diffrn 2.663
_exptl_crystal_description prism
_exptl_crystal_F_000 248
_refine_diff_density_max 1.15
_refine_diff_density_min -1.04
_refine_ls_extinction_coef 14.8(10)
_refine_ls_extinction_method 'Larson (1970), Equation 22'
_refine_ls_goodness_of_fit_ref 0.8854
_refine_ls_hydrogen_treatment noref
_refine_ls_matrix_type full
_refine_ls_number_parameters 68
_refine_ls_number_reflns 1183
_refine_ls_number_restraints 0
_refine_ls_R_factor_all 0.0513
_refine_ls_R_factor_gt 0.0486
_refine_ls_shift/su_max 0.011088
_refine_ls_structure_factor_coef F
_refine_ls_weighting_details
;
 Method, part 1, Chebychev polynomial, (Watkin, 1994, Prince, 1982)
 [weight] = 1.0/[A~0~*T~0~(x)+A~1~*T~1~(x) ... +A~n-1~]*T~n-1~(x)]
 where A~i~ are the Chebychev coefficients listed below and x= Fcalc/Fmax
 Method = Robust Weighting (Prince, 1982)
 W = [weight] * [1-(deltaF/6*sigmaF)^2^]^2^
 A~i~ are:
 1.13 0.316 0.816
;
_refine_ls_weighting_scheme calc
_refine_ls_wR_factor_all 0.0521
_refine_ls_wR_factor_gt 0.0509
_refine_ls_wR_factor_ref 0.0509
_reflns_limit_h_max 14
_reflns_limit_h_min -14
_reflns_limit_k_max 8
_reflns_limit_k_min 0
_reflns_limit_l_max 21
_reflns_limit_l_min 0
_reflns_number_gt 1183
_reflns_number_total 1373
_reflns_threshold_expression I>3.0\s(I)
_oxford_diffrn_Wilson_B_factor 0.00
_oxford_diffrn_Wilson_scale 0.00
_oxford_refine_ls_scale 0.2779(13)
_cod_data_source_file k3h12k.cif
_cod_data_source_block 4
_cod_depositor_comments
;
The following automatic conversions were performed:

'_journal_paper_doi' value 'https://doi.org/10.1063/1.4745181' was
changed to '10.1063/1.4745181'.

'_symmetry_cell_setting' value 'Monoclinic' changed to 'monoclinic'
according to the built-in table from CIF Core dictionary named
'cif_core.dic' version 2.4.5 from 2014-11-21.

Automatic conversion script
Id: cif_fix_values 6524 2018-11-02 12:15:13Z antanas 

2022-06-06
Z value and formula fixed to values more according to usual
chemical conventions.                 miguel
;
_cod_original_formula_weight 155.21
_cod_original_formula_moiety 'H0.25 K1.25 O4 S1'
_cod_original_formula_units_Z 8
_cod_original_sg_symbol_H-M 'A 1 2/a 1 '
_cod_original_formula_sum 'H0.25 K1.25 O4 S1'
_cod_database_code 1551107

loop_
_symmetry_equiv_pos_as_xyz
x,y,z
-x,-y,-z
x,y+1/2,z+1/2
-x,-y+1/2,-z+1/2
-x+1/2,y,-z
x+1/2,-y,z
-x+1/2,y+1/2,-z+1/2
x+1/2,-y+1/2,z+1/2

loop_
_atom_site_label
_atom_site_type_symbol
_atom_site_fract_x
_atom_site_fract_y
_atom_site_fract_z
_atom_site_U_iso_or_equiv
_atom_site_occupancy
_atom_site_adp_type
_atom_site_refinement_flags_posn
_atom_site_refinement_flags_adp
_atom_site_refinement_flags_occupancy
_atom_site_disorder_assembly
_atom_site_disorder_group
_atom_site_attached_hydrogens
K1 K 0.2500 0.7508(2) 0.0000 0.0048 1.0000 Uani S T . . . .
K2 K 0.34802(9) 0.73254(16) 0.30583(7) 0.0047 1.0000 Uani . . . . . .
S1 S 0.03802(11) 0.2725(2) -0.11641(8) 0.0024 1.0000 Uani . . . . . .
O1 O 0.09897(6) 0.47796(10) -0.15423(5) 0.0055 1.0000 Uani . . . . . .
O2 O 0.10875(5) 0.05205(10) -0.13021(4) 0.0053 1.0000 Uani . . . . . .
O3 O -0.11559(6) 0.25986(10) -0.15298(4) 0.0052 1.0000 Uani . . . . . .
O4 O 0.06141(6) 0.31321(11) -0.00912(4) 0.0054 1.0000 Uani . . . . . .
H1 H 0.0000 0.5000 0.0000 0.0222 1.0000 Uani . . . . . .

loop_
_atom_site_aniso_label
_atom_site_aniso_U_11
_atom_site_aniso_U_22
_atom_site_aniso_U_33
_atom_site_aniso_U_23
_atom_site_aniso_U_13
_atom_site_aniso_U_12
K1 0.0037(5) 0.0046(5) 0.0062(6) 0.0000 0.0010(4) 0.0000
K2 0.0042(4) 0.0037(4) 0.0063(4) -0.0008(3) 0.0010(3) -0.0004(2)
S1 0.0031(4) 0.0023(5) 0.0021(5) -0.0004(3) 0.0009(3) 0.0001(3)
O1 0.0058(2) 0.0036(3) 0.0073(3) 0.00072(17) 0.00221(18) -0.00122(15)
O2 0.0054(2) 0.0033(3) 0.0074(3) 0.00026(17) 0.00179(19) 0.00153(15)
O3 0.0034(2) 0.0056(3) 0.0063(3) -0.00033(17) 0.00058(17) -0.00018(14)
O4 0.0065(2) 0.0056(3) 0.0040(3) -0.00022(17) 0.00078(17) 0.00022(15)
H1 0.0204 0.0282 0.0178 -0.0017 0.0041 -0.0073

loop_
_atom_type_symbol
_atom_type_scat_dispersion_real
_atom_type_scat_dispersion_imag
_atom_type_scat_Cromer_Mann_a1
_atom_type_scat_Cromer_Mann_b1
_atom_type_scat_Cromer_Mann_a2
_atom_type_scat_Cromer_Mann_b2
_atom_type_scat_Cromer_Mann_a3
_atom_type_scat_Cromer_Mann_b3
_atom_type_scat_Cromer_Mann_a4
_atom_type_scat_Cromer_Mann_b4
_atom_type_scat_Cromer_Mann_c
_atom_type_scat_source
K 0.0000 0.0000 0.0000 0.0000 0.0000 0.0000 0.0000 0.0000 0.0000 0.0000 3.6700 'International Tables Vol C 4.2.6.8 and 6.1.1.4'
S 0.0000 0.0000 0.0000 0.0000 0.0000 0.0000 0.0000 0.0000 0.0000 0.0000 2.8470 'International Tables Vol C 4.2.6.8 and 6.1.1.4'
O 0.0000 0.0000 0.0000 0.0000 0.0000 0.0000 0.0000 0.0000 0.0000 0.0000 5.8030 'International Tables Vol C 4.2.6.8 and 6.1.1.4'
H 0.0000 0.0000 0.0000 0.0000 0.0000 0.0000 0.0000 0.0000 0.0000 0.0000 -3.7390 'International Tables Vol C 4.2.6.8 and 6.1.1.4'
D 0.0000 0.0000 0.0000 0.0000 0.0000 0.0000 0.0000 0.0000 0.0000 0.0000 6.6710 'International Tables Vol C 4.2.6.8 and 6.1.1.4'

loop_
_geom_angle_atom_site_label_1
_geom_angle_site_symmetry_1
_geom_angle_atom_site_label_2
_geom_angle_site_symmetry_2
_geom_angle_atom_site_label_3
_geom_angle_site_symmetry_3
_geom_angle
_geom_angle_publ_flag
O1 . S1 . O2 . 112.50(8) yes
O1 . S1 . O3 . 111.38(8) yes
O2 . S1 . O3 . 112.36(8) yes
O1 . S1 . O4 . 106.29(8) yes
O2 . S1 . O4 . 107.31(8) yes
O3 . S1 . O4 . 106.52(8) yes
S1 . O4 . H1 . 105.6 no
O4 . H1 . O4 2_565 180.0 no

loop_
_geom_bond_atom_site_label_1
_geom_bond_site_symmetry_1
_geom_bond_atom_site_label_2
_geom_bond_site_symmetry_2
_geom_bond_distance
_geom_bond_publ_flag
S1 . O1 . 1.4610(13) yes
S1 . O2 . 1.4540(13) yes
S1 . O3 . 1.4691(13) yes
S1 . O4 . 1.5416(13) yes
O4 . H1 . 1.231 no
